data_8104518
loop_
_publ_author_name
'Trah, H.P.'
'Kraemer, V.'

_publ_section_title
;
 Crystal structure of zinc indium selenide, Zn In2 Se4
;
_journal_name_full 'Zeitschrift fuer Kristallographie (149,1979-)'
_journal_page_first 199
_journal_page_last 203
_journal_volume 173
_journal_year 1985
_chemical_formula_sum 'In2 Se4 Zn'
_chemical_name_systematic 'Zn In2 Se4'
_space_group_IT_number 121
_symmetry_space_group_name_Hall 'I -4 2'
_symmetry_space_group_name_H-M 'I -4 2 m'
_cell_angle_alpha 90
_cell_angle_beta 90
_cell_angle_gamma 90
_cell_formula_units_Z 2
_cell_length_a 5.7095
_cell_length_b 5.7095
_cell_length_c 11.449
_cell_volume 373.219
_citation_journal_id_ASTM ZEKRDZ
_cod_data_source_file Trah_ZEKRDZ_1985_1357.cif
_cod_data_source_block In2Se4Zn1
_cod_original_formula_sum 'In2 Se4 Zn1'
_cod_database_code 8104518

loop_
_symmetry_equiv_pos_as_xyz
x,y,z
y,-x,-z
-x,-y,z
-y,x,-z
x,-y,-z
-y,-x,z
-x,y,-z
y,x,z
x+1/2,y+1/2,z+1/2
y+1/2,-x+1/2,-z+1/2
-x+1/2,-y+1/2,z+1/2
-y+1/2,x+1/2,-z+1/2
x+1/2,-y+1/2,-z+1/2
-y+1/2,-x+1/2,z+1/2
-x+1/2,y+1/2,-z+1/2
y+1/2,x+1/2,z+1/2

loop_
_atom_site_label
_atom_site_type_symbol
_atom_site_fract_x
_atom_site_fract_y
_atom_site_fract_z
_atom_site_occupancy
_atom_site_U_iso_or_equiv
Se1 Se-2 0.2302 0.2302 0.3841 1 0.0
In1 In+3 0 0 0 0.6667 0.0
Zn1 Zn+2 0 0 0 0.3333 0.0
Zn2 Zn+2 0 0.5 0.25 0.3333 0.0
In2 In+3 0 0.5 0.25 0.6667 0.0
